data_2218258
loop_
_publ_author_name
'Armaghan, Mahsa'
'Amini, Mostafa M.'
'Azadmehr, Amirreza'
'Gao, Shan'
'Ng, Seik Weng'

_publ_section_title
;
 Aquachloridodimethylphenyltin(IV)--15-crown-5 (2/1)
;
_journal_coeditor_code TK2247
_journal_issue 5
_journal_name_full 'Acta Crystallographica Section E'
_journal_page_first m721
_journal_paper_doi 10.1107/S1600536808011070
_journal_volume 64
_journal_year 2008
_chemical_formula_iupac '2[Sn (C H3)2 (C6 H5) Cl (H2 O)], C10 H20 O5'
_chemical_formula_moiety '2C8 H13 Cl1 O1 Sn1, C10 H20 O5'
_chemical_formula_sum 'C26 H46 Cl2 O7 Sn2'
_chemical_formula_weight 778.91
_chemical_name_systematic
;
Aquachloridodimethylphenyltin(IV)--15-crown-5 (2/1)
;
_space_group_IT_number 14
_symmetry_cell_setting monoclinic
_symmetry_space_group_name_Hall '-P 2yn'
_symmetry_space_group_name_H-M 'P 1 21/n 1'
_atom_sites_solution_hydrogens geom
_atom_sites_solution_primary direct
_atom_sites_solution_secondary difmap
_audit_creation_method SHELXL-97
_cell_angle_alpha 90
_cell_angle_beta 113.6360(10)
_cell_angle_gamma 90
_cell_formula_units_Z 2
_cell_length_a 9.8700(3)
_cell_length_b 18.9814(5)
_cell_length_c 9.8770(3)
_cell_measurement_reflns_used 13887
_cell_measurement_temperature 295(2)
_cell_measurement_theta_max 27.4
_cell_measurement_theta_min 3.1
_cell_volume 1695.19(9)
_computing_cell_refinement 'RAPID-AUTO (Rigaku, 1998)'
_computing_data_collection 'RAPID-AUTO (Rigaku, 1998)'
_computing_data_reduction 'CrystalStructure (Rigaku/MSC, 2002)'
_computing_molecular_graphics 'X-SEED (Barbour, 2001)'
_computing_publication_material 'publCIF (Westrip, 2008)'
_computing_structure_refinement 'SHELXL97 (Sheldrick, 2008)'
_computing_structure_solution 'SHELXS97 (Sheldrick, 2008)'
_diffrn_ambient_temperature 295(2)
_diffrn_detector_area_resol_mean 10.0
_diffrn_measured_fraction_theta_full 0.998
_diffrn_measured_fraction_theta_max 0.998
_diffrn_measurement_device_type 'Rigaku R-AXIS RAPID'
_diffrn_measurement_method \w
_diffrn_radiation_monochromator graphite
_diffrn_radiation_source 'fine-focus sealed tube'
_diffrn_radiation_type MoK\a
_diffrn_radiation_wavelength 0.71073
_diffrn_reflns_av_R_equivalents 0.023
_diffrn_reflns_av_sigmaI/netI 0.018
_diffrn_reflns_limit_h_max 12
_diffrn_reflns_limit_h_min -10
_diffrn_reflns_limit_k_max 24
_diffrn_reflns_limit_k_min -24
_diffrn_reflns_limit_l_max 12
_diffrn_reflns_limit_l_min -12
_diffrn_reflns_number 16379
_diffrn_reflns_theta_full 27.4
_diffrn_reflns_theta_max 27.4
_diffrn_reflns_theta_min 3.1
_diffrn_standards_decay_% 0
_diffrn_standards_interval_count 0
_diffrn_standards_interval_time 0
_diffrn_standards_number 0
_exptl_absorpt_coefficient_mu 1.667
_exptl_absorpt_correction_T_max 0.732
_exptl_absorpt_correction_T_min 0.534
_exptl_absorpt_correction_type multi-scan
_exptl_absorpt_process_details '(ABSCOR; Higashi, 1995)'
_exptl_crystal_colour Colorless
_exptl_crystal_density_diffrn 1.526
_exptl_crystal_density_method 'not measured'
_exptl_crystal_description Block
_exptl_crystal_F_000 784
_exptl_crystal_size_max 0.30
_exptl_crystal_size_mid 0.25
_exptl_crystal_size_min 0.20
_refine_diff_density_max 1.29
_refine_diff_density_min -1.14
_refine_ls_extinction_method none
_refine_ls_goodness_of_fit_ref 1.06
_refine_ls_hydrogen_treatment constr
_refine_ls_matrix_type full
_refine_ls_number_parameters 159
_refine_ls_number_reflns 3869
_refine_ls_number_restraints 30
_refine_ls_restrained_S_all 1.09
_refine_ls_R_factor_all 0.047
_refine_ls_R_factor_gt 0.042
_refine_ls_shift/su_max 0.001
_refine_ls_shift/su_mean 0.000
_refine_ls_structure_factor_coef Fsqd
_refine_ls_weighting_details 'calc w=1/[\s^2^(Fo^2^)+(0.0816P)^2^+1.7228P] where P=(Fo^2^+2Fc^2^)/3'
_refine_ls_weighting_scheme calc
_refine_ls_wR_factor_gt 0.122
_refine_ls_wR_factor_ref 0.128
_reflns_number_gt 3433
_reflns_number_total 3869
_reflns_threshold_expression I>2\s(I)
_cod_data_source_file tk2247.cif
_cod_data_source_block I
_cod_depositor_comments
;
The following automatic conversions were performed:
'_symmetry_cell_setting' value 'Monoclinic' changed to 'monoclinic'
according to '/home/saulius/struct/CIF-dictionaries/cif_core.dic'
dictionary named 'cif_core.dic' version 2.4.1 from 2010-06-29.

Automatic conversion script
Id: cif_fix_enum 1527 2010-12-29 10:47:43Z saulius 

The following automatic conversions were performed:

'_symmetry_cell_setting' value 'Monoclinic' changed to 'monoclinic'
according to /home/saulius/struct/CIF-dictionaries/cif_core.dic
dictionary named 'cif_core.dic' version 2.4.1 from 2010-06-29.

Automatic conversion script
Id: cif_fix_values 1715 2011-07-08 13:25:40Z adriana 
;
_cod_original_cell_volume 1695.20(10)
_cod_original_sg_symbol_H-M 'P 21/n'
_cod_database_code 2218258
_cod_database_fobs_code 2218258

loop_
_symmetry_equiv_pos_as_xyz
'x, y, z'
'-x+1/2, y+1/2, -z+1/2'
'-x, -y, -z'
'x-1/2, -y-1/2, z-1/2'

loop_
_atom_site_type_symbol
_atom_site_label
_atom_site_fract_x
_atom_site_fract_y
_atom_site_fract_z
_atom_site_U_iso_or_equiv
_atom_site_adp_type
_atom_site_calc_flag
_atom_site_refinement_flags
_atom_site_occupancy
_atom_site_disorder_assembly
_atom_site_disorder_group
Sn Sn1 0.55993(3) 0.385283(13) 0.73184(3) 0.04272(13) Uani d . 1 . .
Cl Cl1 0.31360(13) 0.32890(8) 0.60646(14) 0.0700(3) Uani d . 1 . .
O O1w 0.7986(3) 0.44517(17) 0.8682(4) 0.0634(8) Uani d . 1 . .
H H1w 0.7920 0.4866 0.8431 0.095 Uiso d R 1 . .
H H2w 0.8636 0.4260 0.8495 0.095 Uiso d R 1 . .
C C1 0.6070(6) 0.3380(3) 0.9397(6) 0.0719(14) Uani d . 1 . .
H H1A 0.6438 0.3730 1.0159 0.108 Uiso calc R 1 . .
H H1B 0.6802 0.3019 0.9571 0.108 Uiso calc R 1 . .
H H1C 0.5184 0.3175 0.9406 0.108 Uiso calc R 1 . .
C C2 0.4774(6) 0.4899(3) 0.6902(7) 0.0696(13) Uani d . 1 . .
H H2A 0.5512 0.5202 0.6813 0.104 Uiso calc R 1 . .
H H2B 0.4537 0.5056 0.7704 0.104 Uiso calc R 1 . .
H H2C 0.3901 0.4910 0.6000 0.104 Uiso calc R 1 . .
C C3 0.6535(4) 0.34520(18) 0.5860(4) 0.0448(8) Uani d . 1 . .
C C4 0.5616(6) 0.3317(2) 0.4393(5) 0.0584(10) Uani d . 1 . .
H H4 0.4599 0.3374 0.4072 0.070 Uiso calc R 1 . .
C C5 0.6219(7) 0.3095(3) 0.3396(6) 0.0741(14) Uani d . 1 . .
H H5 0.5592 0.2999 0.2422 0.089 Uiso calc R 1 . .
C C6 0.7687(7) 0.3019(3) 0.3827(6) 0.0749(14) Uani d . 1 . .
H H6 0.8073 0.2881 0.3150 0.090 Uiso calc R 1 . .
C C7 0.8608(6) 0.3144(3) 0.5261(7) 0.0719(13) Uani d . 1 . .
H H7 0.9623 0.3087 0.5563 0.086 Uiso calc R 1 . .
C C8 0.8038(5) 0.3356(3) 0.6281(5) 0.0602(11) Uani d . 1 . .
H H8 0.8678 0.3435 0.7259 0.072 Uiso calc R 1 . .
O O1 0.8394(11) 0.5945(5) 0.8704(10) 0.0982(12) Uani d PD 0.50 A -1
O O2 1.0758(10) 0.5345(4) 0.8227(10) 0.0982(12) Uani d PD 0.50 A -1
O O3 1.0975(10) 0.4055(5) 0.9549(9) 0.0982(12) Uani d PD 0.50 A -1
O O4 1.1086(10) 0.4378(5) 1.2332(10) 0.0982(12) Uani d PD 0.50 A -1
O O5 0.9190(10) 0.5479(5) 1.1592(10) 0.0982(12) Uani d PD 0.50 A -1
C C9 0.9218(17) 0.6312(6) 0.8003(17) 0.0922(11) Uani d PD 0.50 A -1
H H9A 0.8597 0.6661 0.7317 0.111 Uiso calc PR 0.50 A -1
H H9B 1.0062 0.6550 0.8739 0.111 Uiso calc PR 0.50 A -1
C C10 0.9708(14) 0.5796(6) 0.7224(12) 0.0922(11) Uani d PD 0.50 A -1
H H10A 0.8869 0.5523 0.6574 0.111 Uiso calc PR 0.50 A -1
H H10B 1.0140 0.6034 0.6622 0.111 Uiso calc PR 0.50 A -1
C C11 1.1043(16) 0.4717(5) 0.7580(12) 0.0922(11) Uani d PD 0.50 A -1
H H11A 1.1598 0.4829 0.6990 0.111 Uiso calc PR 0.50 A -1
H H11B 1.0118 0.4498 0.6943 0.111 Uiso calc PR 0.50 A -1
C C12 1.1889(15) 0.4240(7) 0.8775(15) 0.0922(11) Uani d PD 0.50 A -1
H H12A 1.2159 0.3821 0.8379 0.111 Uiso calc PR 0.50 A -1
H H12B 1.2788 0.4469 0.9443 0.111 Uiso calc PR 0.50 A -1
C C13 1.1716(15) 0.3633(6) 1.0805(11) 0.0922(11) Uani d PD 0.50 A -1
H H13A 1.2727 0.3797 1.1304 0.111 Uiso calc PR 0.50 A -1
H H13B 1.1744 0.3150 1.0497 0.111 Uiso calc PR 0.50 A -1
C C14 1.1003(19) 0.3657(6) 1.1805(15) 0.0922(11) Uani d PD 0.50 A -1
H H14A 1.1492 0.3340 1.2629 0.111 Uiso calc PR 0.50 A -1
H H14B 0.9978 0.3512 1.1308 0.111 Uiso calc PR 0.50 A -1
C C15 1.0198(14) 0.4487(6) 1.3105(12) 0.0922(11) Uani d PD 0.50 A -1
H H15A 0.9783 0.4036 1.3200 0.111 Uiso calc PR 0.50 A -1
H H15B 1.0831 0.4641 1.4094 0.111 Uiso calc PR 0.50 A -1
C C16 0.9041(13) 0.4965(6) 1.2534(15) 0.0922(11) Uani d PD 0.50 A -1
H H16A 0.8925 0.5199 1.3353 0.111 Uiso calc PR 0.50 A -1
H H16B 0.8138 0.4704 1.1999 0.111 Uiso calc PR 0.50 A -1
C C17 0.7917(15) 0.5900(8) 1.0850(13) 0.0922(11) Uani d PD 0.50 A -1
H H17A 0.7720 0.6189 1.1561 0.111 Uiso calc PR 0.50 A -1
H H17B 0.7066 0.5599 1.0357 0.111 Uiso calc PR 0.50 A -1
C C18 0.8149(16) 0.6343(6) 0.9783(12) 0.0922(11) Uani d PD 0.50 A -1
H H18A 0.7289 0.6641 0.9308 0.111 Uiso calc PR 0.50 A -1
H H18B 0.8995 0.6645 1.0283 0.111 Uiso calc PR 0.50 A -1

loop_
_atom_site_aniso_label
_atom_site_aniso_U_11
_atom_site_aniso_U_22
_atom_site_aniso_U_33
_atom_site_aniso_U_12
_atom_site_aniso_U_13
_atom_site_aniso_U_23
Sn1 0.04543(19) 0.04251(18) 0.03998(18) -0.00211(9) 0.01686(13) 0.00193(8)
Cl1 0.0538(6) 0.0880(8) 0.0622(7) -0.0244(6) 0.0171(5) -0.0039(6)
O1w 0.0542(16) 0.0637(18) 0.068(2) -0.0146(14) 0.0198(14) -0.0190(15)
C1 0.072(3) 0.082(3) 0.052(3) -0.010(3) 0.015(2) 0.019(2)
C2 0.067(3) 0.053(2) 0.087(4) 0.007(2) 0.029(3) 0.007(2)
C3 0.0526(19) 0.0369(16) 0.0439(19) -0.0036(15) 0.0183(16) 0.0006(14)
C4 0.066(3) 0.062(2) 0.041(2) 0.004(2) 0.0158(18) -0.0013(17)
C5 0.097(4) 0.076(3) 0.049(3) 0.005(3) 0.028(3) -0.006(2)
C6 0.110(4) 0.061(3) 0.074(3) 0.003(3) 0.058(3) -0.008(2)
C7 0.071(3) 0.071(3) 0.086(4) 0.006(2) 0.044(3) -0.006(3)
C8 0.058(2) 0.069(3) 0.055(2) -0.006(2) 0.024(2) -0.013(2)
O1 0.094(3) 0.106(3) 0.088(3) 0.004(3) 0.031(2) 0.003(2)
O2 0.094(3) 0.106(3) 0.088(3) 0.004(3) 0.031(2) 0.003(2)
O3 0.094(3) 0.106(3) 0.088(3) 0.004(3) 0.031(2) 0.003(2)
O4 0.094(3) 0.106(3) 0.088(3) 0.004(3) 0.031(2) 0.003(2)
O5 0.094(3) 0.106(3) 0.088(3) 0.004(3) 0.031(2) 0.003(2)
C9 0.092(2) 0.104(3) 0.090(3) 0.007(2) 0.046(2) -0.005(2)
C10 0.092(2) 0.104(3) 0.090(3) 0.007(2) 0.046(2) -0.005(2)
C11 0.092(2) 0.104(3) 0.090(3) 0.007(2) 0.046(2) -0.005(2)
C12 0.092(2) 0.104(3) 0.090(3) 0.007(2) 0.046(2) -0.005(2)
C13 0.092(2) 0.104(3) 0.090(3) 0.007(2) 0.046(2) -0.005(2)
C14 0.092(2) 0.104(3) 0.090(3) 0.007(2) 0.046(2) -0.005(2)
C15 0.092(2) 0.104(3) 0.090(3) 0.007(2) 0.046(2) -0.005(2)
C16 0.092(2) 0.104(3) 0.090(3) 0.007(2) 0.046(2) -0.005(2)
C17 0.092(2) 0.104(3) 0.090(3) 0.007(2) 0.046(2) -0.005(2)
C18 0.092(2) 0.104(3) 0.090(3) 0.007(2) 0.046(2) -0.005(2)

loop_
_atom_type_symbol
_atom_type_description
_atom_type_scat_dispersion_real
_atom_type_scat_dispersion_imag
_atom_type_scat_source
C C 0.0033 0.0016 'International Tables Vol C Tables 4.2.6.8 and 6.1.1.4'
H H 0.0000 0.0000 'International Tables Vol C Tables 4.2.6.8 and 6.1.1.4'
O O 0.0106 0.0060 'International Tables Vol C Tables 4.2.6.8 and 6.1.1.4'
Cl Cl 0.1484 0.1585 'International Tables Vol C Tables 4.2.6.8 and 6.1.1.4'
Sn Sn -0.6537 1.4246 'International Tables Vol C Tables 4.2.6.8 and 6.1.1.4'

loop_
_geom_angle_atom_site_label_1
_geom_angle_atom_site_label_2
_geom_angle_atom_site_label_3
_geom_angle
_geom_angle_publ_flag
C1 Sn1 C2 120.2(2) yes
C1 Sn1 C3 121.1(2) yes
C2 Sn1 C3 116.0(2) yes
C1 Sn1 O1w 82.9(2) ?
C2 Sn1 O1w 83.3(2) ?
C3 Sn1 O1w 87.50(10) ?
C1 Sn1 Cl1 95.2(2) ?
C2 Sn1 Cl1 94.8(2) ?
C3 Sn1 Cl1 96.40(10) ?
O1w Sn1 Cl1 176.10(10) yes
Sn1 O1w H1w 109.5 ?
Sn1 O1w H2w 109.5 ?
H1w O1w H2w 109.5 ?
Sn1 C1 H1A 109.5 ?
Sn1 C1 H1B 109.5 ?
H1A C1 H1B 109.5 ?
Sn1 C1 H1C 109.5 ?
H1A C1 H1C 109.5 ?
H1B C1 H1C 109.5 ?
Sn1 C2 H2A 109.5 ?
Sn1 C2 H2B 109.5 ?
H2A C2 H2B 109.5 ?
Sn1 C2 H2C 109.5 ?
H2A C2 H2C 109.5 ?
H2B C2 H2C 109.5 ?
C8 C3 C4 117.5(4) ?
C8 C3 Sn1 123.0(3) ?
C4 C3 Sn1 119.3(3) ?
C3 C4 C5 120.2(5) ?
C3 C4 H4 119.9 ?
C5 C4 H4 119.9 ?
C6 C5 C4 121.1(5) ?
C6 C5 H5 119.5 ?
C4 C5 H5 119.5 ?
C5 C6 C7 119.7(5) ?
C5 C6 H6 120.1 ?
C7 C6 H6 120.1 ?
C6 C7 C8 120.4(5) ?
C6 C7 H7 119.8 ?
C8 C7 H7 119.8 ?
C3 C8 C7 121.0(5) ?
C3 C8 H8 119.5 ?
C7 C8 H8 119.5 ?
C18 O1 C9 114.0(8) ?
C10 O2 C11 114.5(8) ?
C13 O3 C12 113.0(7) ?
C15 O4 C14 112.3(8) ?
C16 O5 C17 115.4(8) ?
C10 C9 O1 107.7(8) ?
C10 C9 H9A 110.2 ?
O1 C9 H9A 110.2 ?
C10 C9 H9B 110.2 ?
O1 C9 H9B 110.2 ?
H9A C9 H9B 108.5 ?
O2 C10 C9 110.4(8) ?
O2 C10 H10A 109.6 ?
C9 C10 H10A 109.6 ?
O2 C10 H10B 109.6 ?
C9 C10 H10B 109.6 ?
H10A C10 H10B 108.1 ?
O2 C11 C12 107.9(8) ?
O2 C11 H11A 110.1 ?
C12 C11 H11A 110.1 ?
O2 C11 H11B 110.1 ?
C12 C11 H11B 110.1 ?
H11A C11 H11B 108.4 ?
O3 C12 C11 107.7(8) ?
O3 C12 H12A 110.2 ?
C11 C12 H12A 110.2 ?
O3 C12 H12B 110.2 ?
C11 C12 H12B 110.2 ?
H12A C12 H12B 108.5 ?
O3 C13 C14 111.5(8) ?
O3 C13 H13A 109.3 ?
C14 C13 H13A 109.3 ?
O3 C13 H13B 109.3 ?
C14 C13 H13B 109.3 ?
H13A C13 H13B 108.0 ?
C13 C14 O4 107.7(8) ?
C13 C14 H14A 110.2 ?
O4 C14 H14A 110.2 ?
C13 C14 H14B 110.2 ?
O4 C14 H14B 110.2 ?
H14A C14 H14B 108.5 ?
C16 C15 O4 118.2(8) ?
C16 C15 H15A 107.8 ?
O4 C15 H15A 107.8 ?
C16 C15 H15B 107.8 ?
O4 C15 H15B 107.8 ?
H15A C15 H15B 107.1 ?
C15 C16 O5 116.0(8) ?
C15 C16 H16A 108.3 ?
O5 C16 H16A 108.3 ?
C15 C16 H16B 108.3 ?
O5 C16 H16B 108.3 ?
H16A C16 H16B 107.4 ?
O5 C17 C18 109.8(8) ?
O5 C17 H17A 109.7 ?
C18 C17 H17A 109.7 ?
O5 C17 H17B 109.7 ?
C18 C17 H17B 109.7 ?
H17A C17 H17B 108.2 ?
O1 C18 C17 111.6(8) ?
O1 C18 H18A 109.3 ?
C17 C18 H18A 109.3 ?
O1 C18 H18B 109.3 ?
C17 C18 H18B 109.3 ?
H18A C18 H18B 108.0 ?

loop_
_geom_bond_atom_site_label_1
_geom_bond_atom_site_label_2
_geom_bond_distance
_geom_bond_publ_flag
Sn1 C1 2.115(5) yes
Sn1 C2 2.122(5) yes
Sn1 C3 2.139(4) yes
Sn1 O1w 2.472(3) yes
Sn1 Cl1 2.4850(10) yes
O1w H1w 0.8200 ?
O1w H2w 0.8200 ?
C1 H1A 0.9600 ?
C1 H1B 0.9600 ?
C1 H1C 0.9600 ?
C2 H2A 0.9600 ?
C2 H2B 0.9600 ?
C2 H2C 0.9600 ?
C3 C8 1.383(6) ?
C3 C4 1.390(6) ?
C4 C5 1.404(7) ?
C4 H4 0.9300 ?
C5 C6 1.345(8) ?
C5 H5 0.9300 ?
C6 C7 1.362(8) ?
C6 H6 0.9300 ?
C7 C8 1.396(7) ?
C7 H7 0.9300 ?
C8 H8 0.9300 ?
O1 C18 1.404(9) ?
O1 C9 1.442(9) ?
O2 C10 1.402(8) ?
O2 C11 1.433(9) ?
O3 C13 1.410(9) ?
O3 C12 1.441(9) ?
O4 C15 1.389(8) ?
O4 C14 1.454(9) ?
O5 C16 1.397(8) ?
O5 C17 1.420(9) ?
C9 C10 1.442(9) ?
C9 H9A 0.9700 ?
C9 H9B 0.9700 ?
C10 H10A 0.9700 ?
C10 H10B 0.9700 ?
C11 C12 1.455(9) ?
C11 H11A 0.9700 ?
C11 H11B 0.9700 ?
C12 H12A 0.9700 ?
C12 H12B 0.9700 ?
C13 C14 1.425(8) ?
C13 H13A 0.9700 ?
C13 H13B 0.9700 ?
C14 H14A 0.9700 ?
C14 H14B 0.9700 ?
C15 C16 1.388(8) ?
C15 H15A 0.9700 ?
C15 H15B 0.9700 ?
C16 H16A 0.9700 ?
C16 H16B 0.9700 ?
C17 C18 1.437(8) ?
C17 H17A 0.9700 ?
C17 H17B 0.9700 ?
C18 H18A 0.9700 ?
C18 H18B 0.9700 ?

loop_
_geom_hbond_atom_site_label_D
_geom_hbond_atom_site_label_H
_geom_hbond_atom_site_label_A
_geom_hbond_site_symmetry_A
_geom_hbond_distance_DH
_geom_hbond_distance_HA
_geom_hbond_distance_DA
_geom_hbond_angle_DHA
_geom_hbond_publ_flag
O1w H1w O1 . 0.82 2.09 2.860(10) 156 n
O1w H1w O4 3_767 0.82 2.05 2.740(10) 143 n
O1w H2w O3 . 0.82 2.15 2.820(10) 139 n
O1w H2w O5 3_767 0.82 2.24 2.910(10) 139 n

loop_
_geom_torsion_atom_site_label_1
_geom_torsion_atom_site_label_2
_geom_torsion_atom_site_label_3
_geom_torsion_atom_site_label_4
_geom_torsion
C1 Sn1 C3 C8 -54.1(4)
C2 Sn1 C3 C8 107.3(4)
O1w Sn1 C3 C8 26.0(4)
Cl1 Sn1 C3 C8 -154.1(3)
C1 Sn1 C3 C4 129.8(3)
C2 Sn1 C3 C4 -68.8(4)
O1w Sn1 C3 C4 -150.1(3)
Cl1 Sn1 C3 C4 29.7(3)
C8 C3 C4 C5 -0.2(7)
Sn1 C3 C4 C5 176.1(4)
C3 C4 C5 C6 -1.1(8)
C4 C5 C6 C7 1.4(9)
C5 C6 C7 C8 -0.6(9)
C4 C3 C8 C7 1.1(7)
Sn1 C3 C8 C7 -175.1(4)
C6 C7 C8 C3 -0.7(8)
C18 O1 C9 C10 165.5(11)
C11 O2 C10 C9 165.4(11)
O1 C9 C10 O2 -67.6(15)
C10 O2 C11 C12 -167.9(11)
C13 O3 C12 C11 -175.6(11)
O2 C11 C12 O3 63.6(15)
C12 O3 C13 C14 160.1(12)
O3 C13 C14 O4 -63.5(16)
C15 O4 C14 C13 169.2(11)
C14 O4 C15 C16 -117.0(15)
O4 C15 C16 O5 -24(2)
C17 O5 C16 C15 171.3(13)
C16 O5 C17 C18 -172.7(12)
C9 O1 C18 C17 -155.4(12)
O5 C17 C18 O1 61.1(16)
